data_7010299
loop_
_publ_author_name
'Deivaraj, Theivanayagam C.'
'Vittal, Jagadese J.'

_publ_section_title
;
 Synthesis, structures and 31P NMR studies of
 bis(diphenylphosphino)methane adducts of copper and silver
 thiocarboxylates&#x200A;&#x2020;
;
_journal_issue 3
_journal_name_full 'Journal of the Chemical Society, Dalton Transactions'
_journal_page_first 322
_journal_paper_doi 10.1039/b007867k
_journal_year 2001
_chemical_formula_sum 'C91 H78 Cl7 Cu3 O6 P6 S2'
_chemical_formula_weight 1956.24
_chemical_name_systematic
; 
 ? 
;
_space_group_IT_number 2
_symmetry_cell_setting monoclinic
_symmetry_space_group_name_Hall '-P 1'
_symmetry_space_group_name_H-M 'P -1'
_atom_sites_solution_hydrogens geom
_atom_sites_solution_primary direct
_atom_sites_solution_secondary difmap
_audit_creation_method SHELXL-97
_cell_angle_alpha 82.647(1)
_cell_angle_beta 85.295(1)
_cell_angle_gamma 83.440(1)
_cell_formula_units_Z 2
_cell_length_a 13.9558(1)
_cell_length_b 15.9713(2)
_cell_length_c 20.6451(3)
_cell_measurement_reflns_used 8085
_cell_measurement_temperature 293(2)
_cell_measurement_theta_max 25.0
_cell_measurement_theta_min 2.06
_cell_volume 4523.29(9)
_computing_cell_refinement 'Bruker AXS, SAINT'
_computing_data_collection 'Bruker AXS, SMART'
_computing_data_reduction 'Bruker AXS, SAINT'
_computing_molecular_graphics 'Bruker AXS, SHELXTL'
_computing_publication_material 'Bruker AXS, SHELXTL'
_computing_structure_refinement 'SHELXL-97 (Sheldrick, 1997)'
_computing_structure_solution 'SHELXS-97 (Sheldrick, 1990)'
_diffrn_ambient_temperature 293(2)
_diffrn_measured_fraction_theta_full 0.932
_diffrn_measured_fraction_theta_max 0.932
_diffrn_measurement_method '\w scans'
_diffrn_radiation_monochromator graphite
_diffrn_radiation_source 'fine-focus sealed tube'
_diffrn_radiation_type MoK\a
_diffrn_radiation_wavelength 0.71073
_diffrn_reflns_av_R_equivalents 0.0297
_diffrn_reflns_av_sigmaI/netI 0.0607
_diffrn_reflns_limit_h_max 16
_diffrn_reflns_limit_h_min -16
_diffrn_reflns_limit_k_max 17
_diffrn_reflns_limit_k_min -18
_diffrn_reflns_limit_l_max 15
_diffrn_reflns_limit_l_min -24
_diffrn_reflns_number 22244
_diffrn_reflns_theta_full 25.00
_diffrn_reflns_theta_max 25.00
_diffrn_reflns_theta_min 1.72
_exptl_absorpt_coefficient_mu 1.110
_exptl_absorpt_correction_T_max 0.8085
_exptl_absorpt_correction_T_min 0.6574
_exptl_absorpt_correction_type 'sadabs (Sheldrick, 1996)'
_exptl_crystal_colour yellow
_exptl_crystal_density_diffrn 1.436
_exptl_crystal_density_meas ?
_exptl_crystal_density_method .
_exptl_crystal_description 'blocks, cut'
_exptl_crystal_F_000 2000
_exptl_crystal_size_max 0.3
_exptl_crystal_size_mid 0.26
_exptl_crystal_size_min 0.16
_refine_diff_density_max 0.921
_refine_diff_density_min -1.184
_refine_diff_density_rms 0.086
_refine_ls_extinction_coef 0.00046(19)
_refine_ls_extinction_expression Fc^*^=kFc[1+0.001xFc^2^\l^3^/sin(2\q)]^-1/4^
_refine_ls_extinction_method SHELXL
_refine_ls_goodness_of_fit_ref 1.043
_refine_ls_hydrogen_treatment mixed
_refine_ls_matrix_type full
_refine_ls_number_parameters 1000
_refine_ls_number_reflns 14871
_refine_ls_number_restraints 142
_refine_ls_restrained_S_all 1.105
_refine_ls_R_factor_all 0.1179
_refine_ls_R_factor_gt 0.0784
_refine_ls_shift/su_max 0.003
_refine_ls_shift/su_mean 0.000
_refine_ls_structure_factor_coef Fsqd
_refine_ls_weighting_details 'calc w=1/[\s^2^(Fo^2^)+(0.0772P)^2^+15.3962P] where P=(Fo^2^+2Fc^2^)/3'
_refine_ls_weighting_scheme calc
_refine_ls_wR_factor_gt 0.1771
_refine_ls_wR_factor_ref 0.2023
_reflns_number_gt 10252
_reflns_number_total 14871
_reflns_threshold_expression >2sigma(I)
_cod_data_source_file b007867k.txt
_cod_data_source_block compound2
_cod_original_cell_volume 4523.33(9)
_cod_original_sg_symbol_H-M P-1
_cod_database_code 7010299

loop_
_symmetry_equiv_pos_as_xyz
'x, y, z'
'-x, -y, -z'

loop_
_atom_site_label
_atom_site_type_symbol
_atom_site_fract_x
_atom_site_fract_y
_atom_site_fract_z
_atom_site_U_iso_or_equiv
_atom_site_adp_type
_atom_site_occupancy
_atom_site_symmetry_multiplicity
_atom_site_calc_flag
_atom_site_refinement_flags
_atom_site_disorder_assembly
_atom_site_disorder_group
Cu1 Cu 0.29496(6) 0.74151(5) 0.32070(4) 0.0471(2) Uani 1 1 d . . .
Cu2 Cu 0.20069(6) 0.62748(5) 0.23635(4) 0.0496(2) Uani 1 1 d . . .
Cu3 Cu 0.39172(7) 0.74639(6) 0.18576(4) 0.0533(3) Uani 1 1 d . . .
P1 P 0.20160(13) 0.68059(11) 0.40583(8) 0.0438(4) Uani 1 1 d . . .
P2 P 0.09656(14) 0.58511(11) 0.31777(9) 0.0457(4) Uani 1 1 d . . .
P3 P 0.20198(14) 0.59687(11) 0.13231(9) 0.0465(4) Uani 1 1 d . . .
P4 P 0.39878(13) 0.67612(12) 0.09681(9) 0.0460(4) Uani 1 1 d . . .
P5 P 0.45408(14) 0.86863(11) 0.19489(9) 0.0452(4) Uani 1 1 d . . .
P6 P 0.37068(13) 0.85723(11) 0.33773(8) 0.0437(4) Uani 1 1 d . . .
S1 S 0.21047(13) 0.77321(11) 0.22345(9) 0.0507(4) Uani 1 1 d . . .
S2 S 0.44184(13) 0.66204(11) 0.28125(9) 0.0492(4) Uani 1 1 d . . .
O1 O 0.0595(4) 0.8257(4) 0.2977(3) 0.0854(19) Uani 1 1 d . . .
O2 O 0.3388(4) 0.5488(3) 0.2495(3) 0.0593(13) Uani 1 1 d . . .
C1 C 0.0998(6) 0.8317(5) 0.2429(4) 0.062(2) Uani 1 1 d . . .
C2 C 0.0543(7) 0.8937(5) 0.1905(4) 0.066(2) Uani 1 1 d . . .
C3 C 0.0894(8) 0.8978(7) 0.1261(5) 0.092(3) Uani 1 1 d . . .
H3 H 0.1417 0.8609 0.1129 0.110 Uiso 1 1 calc R . .
C4 C 0.0438(13) 0.9595(9) 0.0809(6) 0.136(5) Uani 1 1 d . . .
H4 H 0.0676 0.9645 0.0373 0.163 Uiso 1 1 calc R . .
C5 C -0.0350(14) 1.0126(8) 0.0995(9) 0.138(6) Uani 1 1 d . . .
H5 H -0.0650 1.0531 0.0690 0.166 Uiso 1 1 calc R . .
C6 C -0.0665(11) 1.0050(9) 0.1602(9) 0.146(6) Uani 1 1 d . . .
H6 H -0.1215 1.0393 0.1728 0.175 Uiso 1 1 calc R . .
C7 C -0.0214(9) 0.9475(7) 0.2077(6) 0.117(4) Uani 1 1 d . . .
H7 H -0.0439 0.9466 0.2514 0.140 Uiso 1 1 calc R . .
C8 C 0.4145(5) 0.5610(5) 0.2717(3) 0.0494(17) Uani 1 1 d . . .
C9 C 0.4858(6) 0.4867(5) 0.2912(4) 0.0547(19) Uani 1 1 d . . .
C10 C 0.4665(7) 0.4081(5) 0.2781(5) 0.074(2) Uani 1 1 d . . .
H10 H 0.4109 0.4028 0.2577 0.089 Uiso 1 1 calc R . .
C11 C 0.5296(9) 0.3370(6) 0.2954(6) 0.100(3) Uani 1 1 d . . .
H11 H 0.5173 0.2843 0.2853 0.120 Uiso 1 1 calc R . .
C12 C 0.6085(10) 0.3438(8) 0.3266(7) 0.119(4) Uani 1 1 d . . .
H12 H 0.6503 0.2957 0.3386 0.142 Uiso 1 1 calc R . .
C13 C 0.6276(9) 0.4209(9) 0.3406(7) 0.127(5) Uani 1 1 d . . .
H13 H 0.6813 0.4247 0.3635 0.152 Uiso 1 1 calc R . .
C14 C 0.5681(7) 0.4936(6) 0.3212(5) 0.089(3) Uani 1 1 d . . .
H14 H 0.5838 0.5465 0.3285 0.107 Uiso 1 1 calc R . .
C15 C 0.0856(5) 0.6521(4) 0.3836(3) 0.0475(17) Uani 1 1 d . . .
H15A H 0.0536 0.6229 0.4220 0.057 Uiso 1 1 calc R . .
H15B H 0.0447 0.7038 0.3705 0.057 Uiso 1 1 calc R . .
C16 C 0.3246(5) 0.5890(4) 0.0919(3) 0.0492(17) Uani 1 1 d . . .
H16A H 0.3191 0.5844 0.0460 0.059 Uiso 1 1 calc R . .
H16B H 0.3595 0.5366 0.1105 0.059 Uiso 1 1 calc R . .
C17 C 0.4776(5) 0.8718(4) 0.2801(3) 0.0486(17) Uani 1 1 d . . .
H17A H 0.5003 0.9259 0.2841 0.058 Uiso 1 1 calc R . .
H17B H 0.5289 0.8276 0.2922 0.058 Uiso 1 1 calc R . .
C1A C 0.2502(5) 0.5855(4) 0.4562(3) 0.0499(17) Uani 1 1 d . . .
C2A C 0.3435(6) 0.5519(5) 0.4436(4) 0.062(2) Uani 1 1 d . . .
H2A H 0.3826 0.5787 0.4105 0.075 Uiso 1 1 calc R . .
C3A C 0.3797(8) 0.4782(6) 0.4799(5) 0.086(3) Uani 1 1 d . . .
H3A H 0.4426 0.4549 0.4701 0.104 Uiso 1 1 calc R . .
C4A C 0.3252(8) 0.4393(6) 0.5296(5) 0.089(3) Uani 1 1 d . . .
H4A H 0.3513 0.3908 0.5547 0.106 Uiso 1 1 calc R . .
C5A C 0.2326(8) 0.4715(7) 0.5424(5) 0.110(4) Uani 1 1 d . . .
H5A H 0.1942 0.4442 0.5757 0.132 Uiso 1 1 calc R . .
C6A C 0.1952(7) 0.5444(6) 0.5064(4) 0.089(3) Uani 1 1 d . . .
H6A H 0.1318 0.5664 0.5161 0.106 Uiso 1 1 calc R . .
C1B C 0.1623(5) 0.7532(4) 0.4668(3) 0.0482(17) Uani 1 1 d . . .
C2B C 0.0779(7) 0.8059(5) 0.4637(4) 0.065(2) Uani 1 1 d . . .
H2B H 0.0355 0.8015 0.4321 0.078 Uiso 1 1 calc R . .
C3B C 0.0551(8) 0.8657(6) 0.5069(5) 0.083(3) Uani 1 1 d . . .
H3B H -0.0032 0.9002 0.5052 0.099 Uiso 1 1 calc R . .
C4B C 0.1185(9) 0.8738(6) 0.5521(5) 0.087(3) Uani 1 1 d . . .
H4B H 0.1035 0.9147 0.5807 0.105 Uiso 1 1 calc R . .
C5B C 0.2028(8) 0.8234(7) 0.5557(5) 0.091(3) Uani 1 1 d . . .
H5B H 0.2459 0.8294 0.5864 0.109 Uiso 1 1 calc R . .
C6B C 0.2243(6) 0.7626(6) 0.5129(4) 0.073(2) Uani 1 1 d . . .
H6B H 0.2820 0.7273 0.5157 0.088 Uiso 1 1 calc R . .
C1C C 0.1120(6) 0.4777(4) 0.3590(4) 0.0536(18) Uani 1 1 d . . .
C2C C 0.2024(7) 0.4327(5) 0.3565(4) 0.070(2) Uani 1 1 d . . .
H2C H 0.2538 0.4572 0.3327 0.084 Uiso 1 1 calc R . .
C3C C 0.2172(8) 0.3512(6) 0.3891(5) 0.087(3) Uani 1 1 d . . .
H3C H 0.2785 0.3215 0.3877 0.104 Uiso 1 1 calc R . .
C4C C 0.1411(9) 0.3145(6) 0.4235(5) 0.089(3) Uani 1 1 d . . .
H4C H 0.1509 0.2598 0.4451 0.107 Uiso 1 1 calc R . .
C5C C 0.0532(9) 0.3571(6) 0.4262(5) 0.102(4) Uani 1 1 d . . .
H5C H 0.0021 0.3318 0.4497 0.122 Uiso 1 1 calc R . .
C6C C 0.0370(7) 0.4389(5) 0.3942(5) 0.080(3) Uani 1 1 d . . .
H6C H -0.0247 0.4678 0.3964 0.096 Uiso 1 1 calc R . .
C1D C -0.0253(6) 0.5954(5) 0.2905(4) 0.0543(19) Uani 1 1 d . . .
C2D C -0.0506(7) 0.5347(6) 0.2542(5) 0.082(3) Uani 1 1 d . . .
H2D H -0.0075 0.4870 0.2484 0.099 Uiso 1 1 calc R . .
C3D C -0.1393(9) 0.5441(8) 0.2265(6) 0.111(4) Uani 1 1 d . . .
H3D H -0.1539 0.5042 0.2007 0.133 Uiso 1 1 calc R . .
C4D C -0.2045(8) 0.6115(9) 0.2370(6) 0.107(4) Uani 1 1 d . . .
H4D H -0.2650 0.6165 0.2203 0.128 Uiso 1 1 calc R . .
C5D C -0.1814(8) 0.6704(8) 0.2714(6) 0.108(4) Uani 1 1 d . . .
H5D H -0.2256 0.7174 0.2775 0.129 Uiso 1 1 calc R . .
C6D C -0.0919(7) 0.6627(7) 0.2986(5) 0.083(3) Uani 1 1 d . . .
H6D H -0.0777 0.7046 0.3227 0.100 Uiso 1 1 calc R . .
C1E C 0.1654(5) 0.4925(4) 0.1259(4) 0.0502(17) Uani 1 1 d . . .
C2E C 0.1932(8) 0.4269(5) 0.1712(5) 0.081(3) Uani 1 1 d . . .
H2E H 0.2338 0.4360 0.2026 0.097 Uiso 1 1 calc R . .
C3E C 0.1639(9) 0.3476(6) 0.1724(5) 0.097(3) Uani 1 1 d . . .
H3E H 0.1840 0.3039 0.2041 0.117 Uiso 1 1 calc R . .
C4E C 0.1047(8) 0.3341(7) 0.1261(6) 0.098(3) Uani 1 1 d . . .
H4E H 0.0837 0.2808 0.1263 0.118 Uiso 1 1 calc R . .
C5E C 0.0768(8) 0.3980(7) 0.0801(7) 0.106(4) Uani 1 1 d . . .
H5E H 0.0369 0.3883 0.0484 0.127 Uiso 1 1 calc R . .
C6E C 0.1066(7) 0.4772(6) 0.0794(5) 0.077(3) Uani 1 1 d . . .
H6E H 0.0868 0.5207 0.0474 0.093 Uiso 1 1 calc R . .
C1F C 0.1216(6) 0.6665(5) 0.0794(4) 0.0538(18) Uani 1 1 d . . .
C2F C 0.0314(7) 0.6903(6) 0.1073(4) 0.082(3) Uani 1 1 d . . .
H2F H 0.0163 0.6730 0.1513 0.099 Uiso 1 1 calc R . .
C3F C -0.0363(8) 0.7392(8) 0.0708(6) 0.106(4) Uani 1 1 d . . .
H3F H -0.0984 0.7518 0.0895 0.127 Uiso 1 1 calc R . .
C4F C -0.0136(9) 0.7696(6) 0.0075(6) 0.090(3) Uani 1 1 d . . .
H4F H -0.0595 0.8046 -0.0164 0.108 Uiso 1 1 calc R . .
C5F C 0.0743(8) 0.7494(6) -0.0206(5) 0.080(3) Uani 1 1 d . . .
H5F H 0.0896 0.7705 -0.0638 0.096 Uiso 1 1 calc R . .
C6F C 0.1430(6) 0.6969(5) 0.0149(4) 0.066(2) Uani 1 1 d . . .
H6F H 0.2038 0.6823 -0.0050 0.079 Uiso 1 1 calc R . .
C1G C 0.3754(5) 0.7456(5) 0.0215(4) 0.0571(19) Uani 1 1 d . . .
C2G C 0.3336(7) 0.8262(6) 0.0265(5) 0.080(3) Uani 1 1 d . . .
H2G H 0.3224 0.8446 0.0677 0.095 Uiso 1 1 calc R . .
C3G C 0.3075(8) 0.8813(8) -0.0279(7) 0.105(4) Uani 1 1 d . . .
H3G H 0.2777 0.9356 -0.0237 0.127 Uiso 1 1 calc R . .
C4G C 0.3266(9) 0.8540(10) -0.0879(7) 0.116(5) Uani 1 1 d . . .
H4G H 0.3112 0.8909 -0.1251 0.140 Uiso 1 1 calc R . .
C5G C 0.3673(9) 0.7745(10) -0.0946(5) 0.108(4) Uani 1 1 d . . .
H5G H 0.3786 0.7569 -0.1360 0.129 Uiso 1 1 calc R . .
C6G C 0.3929(7) 0.7182(7) -0.0389(4) 0.083(3) Uani 1 1 d . . .
H6G H 0.4211 0.6633 -0.0432 0.099 Uiso 1 1 calc R . .
C1H C 0.5205(6) 0.6238(5) 0.0823(4) 0.059(2) Uani 1 1 d . . .
C2H C 0.5885(7) 0.6639(7) 0.0411(6) 0.101(3) Uani 1 1 d . . .
H2H H 0.5713 0.7166 0.0179 0.121 Uiso 1 1 calc R . .
C3H C 0.6824(9) 0.6260(11) 0.0344(8) 0.133(5) Uani 1 1 d . . .
H3H H 0.7277 0.6537 0.0065 0.160 Uiso 1 1 calc R . .
C4H C 0.7092(8) 0.5508(10) 0.0669(7) 0.113(4) Uani 1 1 d . . .
H4H H 0.7725 0.5260 0.0617 0.136 Uiso 1 1 calc R . .
C5H C 0.6446(8) 0.5110(8) 0.1073(6) 0.099(3) Uani 1 1 d . . .
H5H H 0.6633 0.4584 0.1300 0.119 Uiso 1 1 calc R . .
C6H C 0.5497(7) 0.5474(7) 0.1157(5) 0.083(3) Uani 1 1 d . . .
H6H H 0.5058 0.5191 0.1444 0.100 Uiso 1 1 calc R . .
C1I C 0.3939(6) 0.9733(4) 0.1697(3) 0.0503(18) Uani 1 1 d . . .
C2I C 0.2969(6) 0.9843(5) 0.1634(4) 0.063(2) Uani 1 1 d . . .
H2I H 0.2620 0.9374 0.1708 0.076 Uiso 1 1 calc R . .
C3I C 0.2494(7) 1.0628(6) 0.1463(5) 0.080(3) Uani 1 1 d . . .
H3I H 0.1830 1.0685 0.1421 0.096 Uiso 1 1 calc R . .
C4I C 0.2984(8) 1.1323(6) 0.1353(5) 0.086(3) Uani 1 1 d . . .
H4I H 0.2658 1.1855 0.1237 0.103 Uiso 1 1 calc R . .
C5I C 0.3960(9) 1.1241(6) 0.1414(5) 0.088(3) Uani 1 1 d . . .
H5I H 0.4299 1.1717 0.1341 0.106 Uiso 1 1 calc R . .
C6I C 0.4441(7) 1.0441(5) 0.1586(4) 0.070(2) Uani 1 1 d . . .
H6I H 0.5105 1.0382 0.1626 0.084 Uiso 1 1 calc R . .
C1J C 0.5710(6) 0.8735(5) 0.1503(4) 0.061(2) Uani 1 1 d . . .
C2J C 0.6564(7) 0.8676(7) 0.1788(5) 0.093(3) Uani 1 1 d . . .
H2J H 0.6567 0.8604 0.2242 0.112 Uiso 1 1 calc R . .
C3J C 0.7432(8) 0.8721(9) 0.1411(8) 0.133(5) Uani 1 1 d . . .
H3J H 0.8014 0.8672 0.1608 0.159 Uiso 1 1 calc R . .
C4J C 0.7413(11) 0.8839(8) 0.0743(8) 0.120(5) Uani 1 1 d . . .
H4J H 0.7991 0.8868 0.0487 0.144 Uiso 1 1 calc R . .
C5J C 0.6567(10) 0.8914(8) 0.0446(6) 0.104(4) Uani 1 1 d . . .
H5J H 0.6567 0.8994 -0.0008 0.125 Uiso 1 1 calc R . .
C6J C 0.5714(8) 0.8870(7) 0.0825(5) 0.095(3) Uani 1 1 d . . .
H6J H 0.5132 0.8931 0.0625 0.114 Uiso 1 1 calc R . .
C1K C 0.4231(5) 0.8460(5) 0.4169(3) 0.0510(18) Uani 1 1 d . . .
C2K C 0.4181(7) 0.9105(5) 0.4552(4) 0.074(3) Uani 1 1 d . . .
H2K H 0.3911 0.9646 0.4397 0.089 Uiso 1 1 calc R . .
C3K C 0.4533(8) 0.8952(6) 0.5173(4) 0.086(3) Uani 1 1 d . . .
H3K H 0.4487 0.9395 0.5430 0.103 Uiso 1 1 calc R . .
C4K C 0.4936(8) 0.8182(7) 0.5408(5) 0.089(3) Uani 1 1 d . . .
H4K H 0.5181 0.8094 0.5820 0.106 Uiso 1 1 calc R . .
C5K C 0.4981(8) 0.7528(6) 0.5036(5) 0.090(3) Uani 1 1 d . . .
H5K H 0.5247 0.6989 0.5198 0.108 Uiso 1 1 calc R . .
C6K C 0.4632(7) 0.7666(5) 0.4417(4) 0.071(2) Uani 1 1 d . . .
H6K H 0.4669 0.7218 0.4166 0.085 Uiso 1 1 calc R . .
C1L C 0.3011(5) 0.9602(4) 0.3336(3) 0.0470(16) Uani 1 1 d . . .
C2L C 0.3403(6) 1.0368(5) 0.3217(4) 0.060(2) Uani 1 1 d . . .
H2L H 0.4069 1.0372 0.3141 0.072 Uiso 1 1 calc R . .
C3L C 0.2822(8) 1.1123(5) 0.3210(4) 0.078(3) Uani 1 1 d . . .
H3L H 0.3093 1.1635 0.3123 0.093 Uiso 1 1 calc R . .
C4L C 0.1850(8) 1.1122(6) 0.3332(5) 0.088(3) Uani 1 1 d . . .
H4L H 0.1457 1.1633 0.3332 0.106 Uiso 1 1 calc R . .
C5L C 0.1448(8) 1.0375(7) 0.3454(5) 0.091(3) Uani 1 1 d . . .
H5L H 0.0783 1.0379 0.3543 0.109 Uiso 1 1 calc R . .
C6L C 0.2018(6) 0.9618(5) 0.3446(4) 0.069(2) Uani 1 1 d . . .
H6L H 0.1736 0.9111 0.3516 0.083 Uiso 1 1 calc R . .
Cl1 Cl 0.64884(19) 0.08467(15) 0.28673(10) 0.0782(7) Uani 1 1 d D . .
O3 O 0.7037(8) 0.1216(7) 0.3206(6) 0.197(2) Uiso 1 1 d D . .
O4 O 0.5751(8) 0.1383(7) 0.2593(6) 0.197(2) Uiso 1 1 d D . .
O5 O 0.6023(8) 0.0253(7) 0.3321(5) 0.197(2) Uiso 1 1 d D . .
O6 O 0.6932(8) 0.0380(7) 0.2405(5) 0.197(2) Uiso 1 1 d D . .
C1S C -0.1334(7) 1.2456(6) 0.2607(5) 0.115(4) Uani 1 1 d D A 1
H1S H -0.1862 1.2188 0.2865 0.138 Uiso 1 1 calc R A 1
Cl1S Cl -0.1740(6) 1.3151(5) 0.1895(4) 0.1499(16) Uiso 0.60 1 d PD A 1
Cl2S Cl -0.0746(6) 1.3045(5) 0.3049(4) 0.1499(16) Uiso 0.60 1 d PD A 1
Cl3S Cl -0.0451(5) 1.1704(4) 0.2266(4) 0.1499(16) Uiso 0.60 1 d PD A 1
Cl1T Cl -0.1827(9) 1.2802(7) 0.1916(5) 0.148(2) Uiso 0.40 1 d PD B 2
Cl2T Cl -0.1239(8) 1.3271(6) 0.3097(5) 0.148(2) Uiso 0.40 1 d PD C 2
Cl3T Cl -0.0313(7) 1.1769(6) 0.2622(6) 0.148(2) Uiso 0.40 1 d PD D 2
C2S C -0.2459(6) 0.8960(6) 0.4144(4) 0.102(4) Uani 1 1 d D E 3
H2S H -0.2803 0.9483 0.3938 0.122 Uiso 1 1 calc R E 3
Cl4S Cl -0.2279(6) 0.9186(6) 0.4937(3) 0.1326(14) Uiso 0.60 1 d PD E 3
Cl5S Cl -0.1368(5) 0.8858(5) 0.3688(4) 0.1326(14) Uiso 0.60 1 d PD E 3
Cl6S Cl -0.3134(5) 0.8202(4) 0.4032(3) 0.1326(14) Uiso 0.60 1 d PD E 3
Cl4T Cl -0.1309(7) 0.9099(7) 0.3782(5) 0.125(2) Uiso 0.40 1 d PD F 4
Cl5T Cl -0.2541(8) 0.9064(8) 0.4956(5) 0.125(2) Uiso 0.40 1 d PD G 4
Cl6T Cl -0.2581(7) 0.7799(5) 0.4163(4) 0.125(2) Uiso 0.40 1 d PD H 4

loop_
_atom_site_aniso_label
_atom_site_aniso_U_11
_atom_site_aniso_U_22
_atom_site_aniso_U_33
_atom_site_aniso_U_23
_atom_site_aniso_U_13
_atom_site_aniso_U_12
Cu1 0.0505(5) 0.0418(5) 0.0486(5) -0.0057(4) 0.0046(4) -0.0078(4)
Cu2 0.0562(6) 0.0483(5) 0.0444(5) -0.0062(4) 0.0043(4) -0.0109(4)
Cu3 0.0692(6) 0.0478(5) 0.0457(5) -0.0097(4) 0.0037(4) -0.0194(4)
P1 0.0477(10) 0.0422(10) 0.0396(9) -0.0006(7) 0.0022(8) -0.0049(8)
P2 0.0511(11) 0.0396(10) 0.0452(10) -0.0015(8) 0.0032(8) -0.0086(8)
P3 0.0524(11) 0.0434(10) 0.0444(10) -0.0075(8) 0.0004(8) -0.0089(8)
P4 0.0483(11) 0.0491(11) 0.0425(10) -0.0108(8) 0.0014(8) -0.0102(8)
P5 0.0515(11) 0.0416(10) 0.0436(10) -0.0074(8) 0.0054(8) -0.0131(8)
P6 0.0496(11) 0.0410(10) 0.0411(10) -0.0090(7) 0.0033(8) -0.0070(8)
S1 0.0509(11) 0.0440(10) 0.0562(11) -0.0033(8) 0.0023(8) -0.0076(8)
S2 0.0524(11) 0.0436(10) 0.0512(10) -0.0078(8) -0.0010(8) -0.0031(8)
O1 0.077(4) 0.094(5) 0.071(4) 0.010(3) 0.021(3) 0.011(3)
O2 0.058(3) 0.047(3) 0.074(4) -0.008(3) -0.014(3) -0.002(2)
C1 0.063(5) 0.058(5) 0.064(5) -0.001(4) -0.001(4) -0.014(4)
C2 0.082(6) 0.048(5) 0.070(6) 0.004(4) -0.021(5) -0.017(4)
C3 0.105(8) 0.083(7) 0.088(8) 0.000(6) -0.032(6) -0.006(6)
C4 0.219(17) 0.112(10) 0.074(8) 0.023(7) -0.065(9) -0.011(11)
C5 0.211(18) 0.065(8) 0.145(13) 0.010(8) -0.108(13) 0.004(9)
C6 0.151(13) 0.122(12) 0.150(14) -0.005(10) -0.049(12) 0.066(10)
C7 0.121(10) 0.103(9) 0.108(9) 0.008(7) -0.003(7) 0.045(8)
C8 0.053(5) 0.052(4) 0.041(4) -0.004(3) 0.002(3) 0.001(3)
C9 0.061(5) 0.047(4) 0.051(4) -0.004(3) 0.003(4) 0.007(4)
C10 0.081(6) 0.052(5) 0.087(6) -0.009(4) 0.000(5) 0.005(4)
C11 0.115(9) 0.051(6) 0.125(9) 0.000(6) -0.004(8) 0.015(6)
C12 0.118(11) 0.084(9) 0.139(11) 0.004(8) -0.025(9) 0.043(8)
C13 0.118(10) 0.101(10) 0.158(12) -0.015(8) -0.063(9) 0.042(8)
C14 0.074(6) 0.078(7) 0.115(8) -0.019(6) -0.031(6) 0.017(5)
C15 0.048(4) 0.042(4) 0.051(4) 0.000(3) 0.000(3) -0.005(3)
C16 0.056(4) 0.049(4) 0.045(4) -0.011(3) 0.005(3) -0.015(3)
C17 0.050(4) 0.044(4) 0.053(4) -0.010(3) 0.002(3) -0.009(3)
C1A 0.057(5) 0.046(4) 0.045(4) 0.001(3) -0.002(3) -0.008(3)
C2A 0.071(6) 0.051(5) 0.061(5) 0.002(4) 0.002(4) -0.001(4)
C3A 0.083(7) 0.074(6) 0.096(7) -0.002(5) -0.014(6) 0.014(5)
C4A 0.100(8) 0.075(7) 0.082(7) 0.018(5) -0.017(6) 0.003(6)
C5A 0.095(8) 0.113(9) 0.098(8) 0.059(7) 0.015(6) -0.003(7)
C6A 0.075(6) 0.094(7) 0.077(6) 0.039(5) 0.015(5) 0.008(5)
C1B 0.059(5) 0.050(4) 0.036(4) -0.007(3) 0.007(3) -0.012(4)
C2B 0.082(6) 0.055(5) 0.059(5) -0.017(4) -0.002(4) 0.002(4)
C3B 0.099(7) 0.072(6) 0.078(6) -0.030(5) 0.003(6) 0.004(5)
C4B 0.113(9) 0.080(7) 0.075(6) -0.041(5) 0.021(6) -0.017(6)
C5B 0.089(7) 0.126(9) 0.065(6) -0.042(6) -0.005(5) -0.013(7)
C6B 0.068(6) 0.096(7) 0.059(5) -0.026(5) 0.004(4) -0.006(5)
C1C 0.063(5) 0.040(4) 0.056(5) -0.003(3) 0.004(4) -0.007(4)
C2C 0.075(6) 0.049(5) 0.084(6) -0.005(4) 0.001(5) -0.004(4)
C3C 0.095(7) 0.049(5) 0.109(8) 0.000(5) -0.008(6) 0.011(5)
C4C 0.130(10) 0.042(5) 0.088(7) 0.007(5) 0.002(7) 0.001(6)
C5C 0.133(10) 0.062(6) 0.094(8) 0.022(5) 0.038(7) -0.012(6)
C6C 0.080(6) 0.056(5) 0.092(7) 0.011(5) 0.029(5) -0.006(5)
C1D 0.061(5) 0.051(4) 0.050(4) 0.007(3) -0.002(4) -0.016(4)
C2D 0.082(7) 0.073(6) 0.099(7) -0.021(5) -0.017(6) -0.021(5)
C3D 0.096(9) 0.113(10) 0.138(11) -0.028(8) -0.035(8) -0.037(8)
C4D 0.068(7) 0.129(11) 0.130(10) -0.008(8) -0.037(7) -0.024(7)
C5D 0.086(8) 0.107(9) 0.133(10) -0.016(8) -0.048(7) 0.008(7)
C6D 0.067(6) 0.089(7) 0.097(7) -0.022(6) -0.014(5) -0.004(5)
C1E 0.054(4) 0.043(4) 0.055(4) -0.008(3) 0.006(3) -0.013(3)
C2E 0.112(8) 0.054(5) 0.081(6) -0.009(5) -0.023(6) -0.013(5)
C3E 0.143(10) 0.051(6) 0.101(8) -0.009(5) -0.019(7) -0.016(6)
C4E 0.096(8) 0.063(7) 0.144(11) -0.028(7) -0.002(7) -0.029(6)
C5E 0.098(8) 0.069(7) 0.161(11) -0.026(7) -0.048(8) -0.016(6)
C6E 0.084(6) 0.057(5) 0.098(7) -0.017(5) -0.019(5) -0.021(5)
C1F 0.066(5) 0.046(4) 0.052(4) -0.009(3) -0.009(4) -0.012(4)
C2F 0.085(7) 0.090(7) 0.062(5) -0.013(5) -0.001(5) 0.028(6)
C3F 0.090(8) 0.127(10) 0.088(8) -0.010(7) -0.008(6) 0.035(7)
C4F 0.095(8) 0.072(6) 0.104(9) -0.011(6) -0.037(7) 0.014(6)
C5F 0.098(8) 0.077(6) 0.069(6) 0.007(5) -0.033(6) -0.022(6)
C6F 0.066(5) 0.067(5) 0.069(6) -0.007(4) -0.005(4) -0.024(4)
C1G 0.053(5) 0.070(5) 0.051(5) -0.002(4) -0.006(4) -0.023(4)
C2G 0.094(7) 0.070(6) 0.073(6) 0.016(5) -0.011(5) -0.022(5)
C3G 0.099(8) 0.094(8) 0.117(10) 0.033(8) -0.021(7) -0.022(6)
C4G 0.101(9) 0.149(13) 0.093(9) 0.054(9) -0.023(7) -0.050(9)
C5G 0.109(9) 0.167(13) 0.047(6) 0.010(7) -0.005(6) -0.044(9)
C6G 0.089(7) 0.114(8) 0.049(5) -0.006(5) -0.004(5) -0.034(6)
C1H 0.058(5) 0.070(5) 0.054(5) -0.021(4) 0.001(4) -0.012(4)
C2H 0.060(6) 0.098(8) 0.137(10) -0.001(7) 0.020(6) -0.011(6)
C3H 0.063(8) 0.160(14) 0.164(13) 0.009(11) 0.027(8) -0.013(8)
C4H 0.061(7) 0.151(13) 0.128(11) -0.037(9) 0.008(7) 0.004(8)
C5H 0.088(8) 0.102(8) 0.103(8) -0.013(7) -0.013(7) 0.016(7)
C6H 0.065(6) 0.102(8) 0.077(6) -0.009(6) 0.006(5) -0.001(6)
C1I 0.064(5) 0.048(4) 0.038(4) -0.006(3) 0.003(3) -0.009(4)
C2I 0.069(6) 0.052(5) 0.068(5) -0.002(4) 0.003(4) -0.012(4)
C3I 0.076(6) 0.072(6) 0.089(7) -0.004(5) 0.000(5) -0.002(5)
C4I 0.101(8) 0.061(6) 0.085(7) 0.001(5) 0.003(6) 0.016(6)
C5I 0.116(9) 0.049(5) 0.097(7) 0.003(5) 0.004(6) -0.018(6)
C6I 0.078(6) 0.053(5) 0.079(6) -0.005(4) 0.003(5) -0.015(4)
C1J 0.065(5) 0.050(5) 0.067(5) -0.014(4) 0.020(4) -0.009(4)
C2J 0.065(6) 0.109(8) 0.088(7) 0.025(6) 0.020(5) 0.009(6)
C3J 0.066(7) 0.148(12) 0.158(13) 0.035(10) 0.031(8) 0.017(7)
C4J 0.111(10) 0.096(9) 0.132(12) 0.009(8) 0.070(9) -0.004(8)
C5J 0.117(10) 0.117(9) 0.077(7) -0.021(6) 0.046(7) -0.034(8)
C6J 0.100(8) 0.125(9) 0.069(6) -0.034(6) 0.033(6) -0.049(7)
C1K 0.061(5) 0.049(4) 0.043(4) -0.010(3) 0.005(3) -0.010(4)
C2K 0.111(8) 0.058(5) 0.052(5) -0.007(4) -0.012(5) -0.002(5)
C3K 0.135(9) 0.069(6) 0.056(5) -0.013(5) -0.022(6) -0.003(6)
C4K 0.113(8) 0.096(8) 0.057(6) -0.013(5) -0.024(5) 0.004(6)
C5K 0.116(8) 0.068(6) 0.078(7) 0.004(5) -0.021(6) 0.019(6)
C6K 0.096(7) 0.060(5) 0.057(5) -0.009(4) -0.009(5) 0.003(5)
C1L 0.053(4) 0.042(4) 0.046(4) -0.010(3) -0.002(3) 0.000(3)
C2L 0.071(5) 0.047(5) 0.063(5) -0.014(4) -0.002(4) -0.008(4)
C3L 0.110(8) 0.045(5) 0.080(6) -0.009(4) -0.008(6) -0.009(5)
C4L 0.093(8) 0.062(6) 0.103(8) -0.016(5) -0.007(6) 0.025(6)
C5L 0.073(7) 0.086(8) 0.110(8) -0.021(6) 0.009(6) 0.012(6)
C6L 0.068(6) 0.053(5) 0.085(6) -0.012(4) 0.006(5) -0.004(4)
Cl1 0.1098(19) 0.0762(15) 0.0544(12) -0.0127(11) -0.0169(12) -0.0207(13)
C1S 0.115(10) 0.117(10) 0.122(10) -0.022(8) -0.004(8) -0.042(8)
C2S 0.082(7) 0.115(9) 0.095(8) 0.003(6) 0.009(6) 0.018(6)

loop_
_atom_type_symbol
_atom_type_description
_atom_type_scat_dispersion_real
_atom_type_scat_dispersion_imag
_atom_type_scat_source
C C 0.0033 0.0016 'International Tables Vol C Tables 4.2.6.8 and 6.1.1.4'
H H 0.0000 0.0000 'International Tables Vol C Tables 4.2.6.8 and 6.1.1.4'
O O 0.0106 0.0060 'International Tables Vol C Tables 4.2.6.8 and 6.1.1.4'
P P 0.1023 0.0942 'International Tables Vol C Tables 4.2.6.8 and 6.1.1.4'
S S 0.1246 0.1234 'International Tables Vol C Tables 4.2.6.8 and 6.1.1.4'
Cl Cl 0.1484 0.1585 'International Tables Vol C Tables 4.2.6.8 and 6.1.1.4'
Cu Cu 0.3201 1.2651 'International Tables Vol C Tables 4.2.6.8 and 6.1.1.4'

loop_
_geom_angle_atom_site_label_1
_geom_angle_atom_site_label_2
_geom_angle_atom_site_label_3
_geom_angle
_geom_angle_site_symmetry_1
_geom_angle_site_symmetry_3
_geom_angle_publ_flag
P1 Cu1 P6 117.87(7) . . ?
P1 Cu1 S1 111.83(7) . . ?
P6 Cu1 S1 109.82(7) . . ?
P1 Cu1 S2 119.31(7) . . ?
P6 Cu1 S2 94.59(7) . . ?
S1 Cu1 S2 101.19(7) . . ?
P1 Cu1 Cu3 152.18(6) . . ?
P6 Cu1 Cu3 89.76(5) . . ?
S1 Cu1 Cu3 56.26(5) . . ?
S2 Cu1 Cu3 50.12(5) . . ?
O2 Cu2 P2 107.87(15) . . ?
O2 Cu2 P3 90.63(15) . . ?
P2 Cu2 P3 125.11(8) . . ?
O2 Cu2 S1 115.01(15) . . ?
P2 Cu2 S1 113.30(7) . . ?
P3 Cu2 S1 103.33(7) . . ?
P5 Cu3 P4 128.12(7) . . ?
P5 Cu3 S2 101.02(7) . . ?
P4 Cu3 S2 114.46(7) . . ?
P5 Cu3 S1 105.04(7) . . ?
P4 Cu3 S1 106.42(7) . . ?
S2 Cu3 S1 97.37(7) . . ?
P5 Cu3 Cu1 92.02(5) . . ?
P4 Cu3 Cu1 139.54(6) . . ?
S2 Cu3 Cu1 52.32(5) . . ?
S1 Cu3 Cu1 49.90(5) . . ?
C1A P1 C1B 102.3(3) . . ?
C1A P1 C15 103.3(3) . . ?
C1B P1 C15 101.9(3) . . ?
C1A P1 Cu1 120.1(2) . . ?
C1B P1 Cu1 112.2(2) . . ?
C15 P1 Cu1 114.8(2) . . ?
C1C P2 C1D 103.6(3) . . ?
C1C P2 C15 104.5(3) . . ?
C1D P2 C15 103.5(3) . . ?
C1C P2 Cu2 120.3(3) . . ?
C1D P2 Cu2 110.8(2) . . ?
C15 P2 Cu2 112.5(2) . . ?
C1F P3 C1E 102.5(3) . . ?
C1F P3 C16 109.1(4) . . ?
C1E P3 C16 101.7(3) . . ?
C1F P3 Cu2 116.1(2) . . ?
C1E P3 Cu2 113.9(2) . . ?
C16 P3 Cu2 112.2(2) . . ?
C1G P4 C1H 104.9(4) . . ?
C1G P4 C16 102.6(3) . . ?
C1H P4 C16 101.3(3) . . ?
C1G P4 Cu3 113.3(3) . . ?
C1H P4 Cu3 110.0(2) . . ?
C16 P4 Cu3 122.8(2) . . ?
C1J P5 C1I 101.7(4) . . ?
C1J P5 C17 104.8(4) . . ?
C1I P5 C17 104.1(3) . . ?
C1J P5 Cu3 111.5(3) . . ?
C1I P5 Cu3 123.6(3) . . ?
C17 P5 Cu3 109.3(2) . . ?
C1L P6 C1K 103.6(3) . . ?
C1L P6 C17 105.3(3) . . ?
C1K P6 C17 102.0(3) . . ?
C1L P6 Cu1 118.5(2) . . ?
C1K P6 Cu1 113.6(2) . . ?
C17 P6 Cu1 112.0(2) . . ?
C1 S1 Cu2 112.9(3) . . ?
C1 S1 Cu1 107.7(3) . . ?
Cu2 S1 Cu1 83.42(7) . . ?
C1 S1 Cu3 157.7(3) . . ?
Cu2 S1 Cu3 89.43(7) . . ?
Cu1 S1 Cu3 73.84(6) . . ?
C8 S2 Cu3 104.2(2) . . ?
C8 S2 Cu1 107.9(3) . . ?
Cu3 S2 Cu1 77.56(6) . . ?
C8 O2 Cu2 132.8(5) . . ?
O1 C1 C2 118.4(8) . . ?
O1 C1 S1 122.8(6) . . ?
C2 C1 S1 118.8(6) . . ?
C7 C2 C3 119.5(9) . . ?
C7 C2 C1 118.6(9) . . ?
C3 C2 C1 122.0(9) . . ?
C2 C3 C4 117.8(12) . . ?
C5 C4 C3 121.6(13) . . ?
C6 C5 C4 118.2(12) . . ?
C5 C6 C7 122.6(14) . . ?
C2 C7 C6 120.2(12) . . ?
O2 C8 C9 119.1(7) . . ?
O2 C8 S2 122.3(5) . . ?
C9 C8 S2 118.5(6) . . ?
C14 C9 C10 119.3(8) . . ?
C14 C9 C8 123.1(8) . . ?
C10 C9 C8 117.5(8) . . ?
C9 C10 C11 120.1(10) . . ?
C12 C11 C10 120.2(11) . . ?
C11 C12 C13 120.2(11) . . ?
C12 C13 C14 120.8(12) . . ?
C9 C14 C13 119.2(10) . . ?
P2 C15 P1 114.1(4) . . ?
P3 C16 P4 117.4(4) . . ?
P5 C17 P6 113.5(4) . . ?
C2A C1A C6A 118.0(7) . . ?
C2A C1A P1 119.8(5) . . ?
C6A C1A P1 122.2(6) . . ?
C1A C2A C3A 120.1(8) . . ?
C4A C3A C2A 121.1(9) . . ?
C3A C4A C5A 119.4(9) . . ?
C4A C5A C6A 120.2(9) . . ?
C5A C6A C1A 121.1(9) . . ?
C2B C1B C6B 118.2(7) . . ?
C2B C1B P1 122.4(6) . . ?
C6B C1B P1 119.0(6) . . ?
C1B C2B C3B 120.7(9) . . ?
C4B C3B C2B 119.7(9) . . ?
C5B C4B C3B 120.8(9) . . ?
C4B C5B C6B 119.1(9) . . ?
C1B C6B C5B 121.4(9) . . ?
C2C C1C C6C 118.1(7) . . ?
C2C C1C P2 119.1(6) . . ?
C6C C1C P2 122.8(6) . . ?
C1C C2C C3C 120.5(9) . . ?
C4C C3C C2C 119.8(9) . . ?
C5C C4C C3C 120.3(9) . . ?
C4C C5C C6C 120.7(10) . . ?
C1C C6C C5C 120.5(9) . . ?
C6D C1D C2D 116.8(8) . . ?
C6D C1D P2 124.1(7) . . ?
C2D C1D P2 118.9(7) . . ?
C1D C2D C3D 121.2(10) . . ?
C4D C3D C2D 120.0(11) . . ?
C5D C4D C3D 119.7(10) . . ?
C4D C5D C6D 121.0(11) . . ?
C1D C6D C5D 121.3(10) . . ?
C2E C1E C6E 117.7(8) . . ?
C2E C1E P3 118.7(6) . . ?
C6E C1E P3 123.5(6) . . ?
C1E C2E C3E 122.5(9) . . ?
C4E C3E C2E 118.8(10) . . ?
C5E C4E C3E 119.9(10) . . ?
C4E C5E C6E 120.7(10) . . ?
C1E C6E C5E 120.3(9) . . ?
C2F C1F C6F 118.1(8) . . ?
C2F C1F P3 115.8(6) . . ?
C6F C1F P3 126.1(7) . . ?
C3F C2F C1F 120.5(9) . . ?
C4F C3F C2F 120.6(10) . . ?
C5F C4F C3F 120.2(10) . . ?
C4F C5F C6F 120.0(9) . . ?
C1F C6F C5F 120.4(9) . . ?
C2G C1G C6G 119.6(8) . . ?
C2G C1G P4 118.0(6) . . ?
C6G C1G P4 122.3(7) . . ?
C1G C2G C3G 121.8(11) . . ?
C4G C3G C2G 118.3(12) . . ?
C5G C4G C3G 121.4(12) . . ?
C4G C5G C6G 120.1(11) . . ?
C1G C6G C5G 118.8(11) . . ?
C6H C1H C2H 117.6(9) . . ?
C6H C1H P4 121.3(7) . . ?
C2H C1H P4 120.8(7) . . ?
C1H C2H C3H 120.1(11) . . ?
C4H C3H C2H 121.3(12) . . ?
C3H C4H C5H 119.6(12) . . ?
C4H C5H C6H 120.8(11) . . ?
C1H C6H C5H 120.6(10) . . ?
C2I C1I C6I 118.2(7) . . ?
C2I C1I P5 120.4(6) . . ?
C6I C1I P5 121.4(6) . . ?
C1I C2I C3I 121.6(8) . . ?
C4I C3I C2I 120.4(9) . . ?
C3I C4I C5I 119.9(9) . . ?
C4I C5I C6I 119.5(9) . . ?
C1I C6I C5I 120.4(9) . . ?
C2J C1J C6J 118.8(8) . . ?
C2J C1J P5 124.6(7) . . ?
C6J C1J P5 116.6(7) . . ?
C1J C2J C3J 121.1(11) . . ?
C4J C3J C2J 118.7(13) . . ?
C5J C4J C3J 121.5(11) . . ?
C4J C5J C6J 119.2(11) . . ?
C5J C6J C1J 120.8(11) . . ?
C2K C1K C6K 118.2(7) . . ?
C2K C1K P6 123.5(6) . . ?
C6K C1K P6 118.1(6) . . ?
C1K C2K C3K 120.1(8) . . ?
C4K C3K C2K 121.5(9) . . ?
C3K C4K C5K 119.2(9) . . ?
C4K C5K C6K 120.2(9) . . ?
C1K C6K C5K 120.8(8) . . ?
C6L C1L C2L 118.1(7) . . ?
C6L C1L P6 117.3(6) . . ?
C2L C1L P6 124.6(6) . . ?
C3L C2L C1L 120.8(8) . . ?
C4L C3L C2L 119.9(9) . . ?
C3L C4L C5L 120.3(9) . . ?
C4L C5L C6L 120.3(10) . . ?
C5L C6L C1L 120.5(8) . . ?
O3 Cl1 O6 117.5(7) . . ?
O3 Cl1 O4 114.1(7) . . ?
O6 Cl1 O4 108.4(7) . . ?
O3 Cl1 O5 106.3(7) . . ?
O6 Cl1 O5 104.3(6) . . ?
O4 Cl1 O5 105.0(6) . . ?
Cl2S C1S Cl3S 107.6(6) . . ?
Cl2S C1S Cl1S 107.1(6) . . ?
Cl3S C1S Cl1S 103.4(6) . . ?
Cl6S C2S Cl5S 110.8(5) . . ?
Cl6S C2S Cl4S 121.2(6) . . ?
Cl5S C2S Cl4S 110.2(6) . . ?

loop_
_geom_bond_atom_site_label_1
_geom_bond_atom_site_label_2
_geom_bond_distance
_geom_bond_site_symmetry_2
_geom_bond_publ_flag
Cu1 P1 2.2823(19) . ?
Cu1 P6 2.308(2) . ?
Cu1 S1 2.381(2) . ?
Cu1 S2 2.423(2) . ?
Cu1 Cu3 2.9903(12) . ?
Cu2 O2 2.194(5) . ?
Cu2 P2 2.2199(19) . ?
Cu2 P3 2.261(2) . ?
Cu2 S1 2.327(2) . ?
Cu3 P5 2.2612(19) . ?
Cu3 P4 2.2615(19) . ?
Cu3 S2 2.350(2) . ?
Cu3 S1 2.589(2) . ?
P1 C1A 1.822(7) . ?
P1 C1B 1.829(7) . ?
P1 C15 1.839(7) . ?
P2 C1C 1.812(7) . ?
P2 C1D 1.818(8) . ?
P2 C15 1.820(7) . ?
P3 C1F 1.815(8) . ?
P3 C1E 1.822(7) . ?
P3 C16 1.840(7) . ?
P4 C1G 1.822(8) . ?
P4 C1H 1.825(8) . ?
P4 C16 1.843(7) . ?
P5 C1J 1.811(8) . ?
P5 C1I 1.817(7) . ?
P5 C17 1.823(7) . ?
P6 C1L 1.808(7) . ?
P6 C1K 1.825(7) . ?
P6 C17 1.848(7) . ?
S1 C1 1.757(9) . ?
S2 C8 1.738(8) . ?
O1 C1 1.218(9) . ?
O2 C8 1.231(8) . ?
C1 C2 1.499(11) . ?
C2 C7 1.337(13) . ?
C2 C3 1.376(13) . ?
C3 C4 1.402(15) . ?
C4 C5 1.37(2) . ?
C5 C6 1.29(2) . ?
C6 C7 1.392(16) . ?
C8 C9 1.495(10) . ?
C9 C14 1.370(12) . ?
C9 C10 1.378(11) . ?
C10 C11 1.382(12) . ?
C11 C12 1.343(16) . ?
C12 C13 1.359(17) . ?
C13 C14 1.384(13) . ?
C1A C2A 1.369(10) . ?
C1A C6A 1.382(10) . ?
C2A C3A 1.379(11) . ?
C3A C4A 1.354(13) . ?
C4A C5A 1.354(14) . ?
C5A C6A 1.371(12) . ?
C1B C2B 1.368(11) . ?
C1B C6B 1.371(11) . ?
C2B C3B 1.383(11) . ?
C3B C4B 1.364(14) . ?
C4B C5B 1.349(14) . ?
C5B C6B 1.387(12) . ?
C1C C2C 1.380(11) . ?
C1C C6C 1.384(11) . ?
C2C C3C 1.389(11) . ?
C3C C4C 1.373(14) . ?
C4C C5C 1.334(14) . ?
C5C C6C 1.389(12) . ?
C1D C6D 1.357(11) . ?
C1D C2D 1.390(11) . ?
C2D C3D 1.391(14) . ?
C3D C4D 1.355(15) . ?
C4D C5D 1.331(15) . ?
C5D C6D 1.397(13) . ?
C1E C2E 1.356(11) . ?
C1E C6E 1.374(11) . ?
C2E C3E 1.371(12) . ?
C3E C4E 1.367(14) . ?
C4E C5E 1.348(15) . ?
C5E C6E 1.375(12) . ?
C1F C2F 1.375(11) . ?
C1F C6F 1.378(11) . ?
C2F C3F 1.366(13) . ?
C3F C4F 1.361(14) . ?
C4F C5F 1.337(14) . ?
C5F C6F 1.391(12) . ?
C1G C2G 1.363(12) . ?
C1G C6G 1.369(11) . ?
C2G C3G 1.382(13) . ?
C3G C4G 1.361(18) . ?
C4G C5G 1.349(17) . ?
C5G C6G 1.409(14) . ?
C1H C6H 1.359(12) . ?
C1H C2H 1.380(12) . ?
C2H C3H 1.383(15) . ?
C3H C4H 1.329(17) . ?
C4H C5H 1.334(16) . ?
C5H C6H 1.391(13) . ?
C1I C2I 1.360(11) . ?
C1I C6I 1.382(10) . ?
C2I C3I 1.368(11) . ?
C3I C4I 1.354(13) . ?
C4I C5I 1.367(14) . ?
C5I C6I 1.392(12) . ?
C1J C2J 1.360(13) . ?
C1J C6J 1.389(12) . ?
C2J C3J 1.388(13) . ?
C3J C4J 1.369(18) . ?
C4J C5J 1.361(17) . ?
C5J C6J 1.374(13) . ?
C1K C2K 1.369(10) . ?
C1K C6K 1.379(10) . ?
C2K C3K 1.393(11) . ?
C3K C4K 1.341(13) . ?
C4K C5K 1.367(13) . ?
C5K C6K 1.386(12) . ?
C1L C6L 1.383(11) . ?
C1L C2L 1.383(10) . ?
C2L C3L 1.374(11) . ?
C3L C4L 1.360(13) . ?
C4L C5L 1.361(14) . ?
C5L C6L 1.371(12) . ?
Cl1 O3 1.312(10) . ?
Cl1 O6 1.353(10) . ?
Cl1 O4 1.373(10) . ?
Cl1 O5 1.418(10) . ?
C1S Cl2S 1.707(10) . ?
C1S Cl3S 1.787(10) . ?
C1S Cl1S 1.813(10) . ?
C2S Cl6S 1.665(9) . ?
C2S Cl5S 1.727(9) . ?
C2S Cl4S 1.764(10) . ?
